data_7101106
loop_
_publ_author_name
'Henry N.C. Wong'
'Siu Hin Chan'
'Xiao-Ming Chen'
'Nan Yan Fu'
'Hung Kay Lee'
'Yu Man Wang'

_publ_section_title
;
A Soluble Pentacene: Synthesis, EPR and
Electrochemical Studies of 2,3,9,10-Tetrakis(trimethylsilyl)pentacene
;
_journal_issue 1
_journal_name_full 'Chemical Communications'
_journal_paper_doi 10.1039/b411831f
_journal_year 2005
_chemical_formula_sum 'C40 H60 Si4'
_chemical_formula_weight 653.24
_chemical_name_systematic
;
?
;
_space_group_IT_number 14
_symmetry_cell_setting monoclinic
_symmetry_space_group_name_Hall '-P 2yn'
_symmetry_space_group_name_H-M 'P 1 21/n 1'
_atom_sites_solution_hydrogens geom
_atom_sites_solution_primary direct
_atom_sites_solution_secondary difmap
_audit_creation_method SHELXL-97
_cell_angle_alpha 90.00
_cell_angle_beta 95.71(2)
_cell_angle_gamma 90.00
_cell_formula_units_Z 4
_cell_length_a 16.574(4)
_cell_length_b 13.868(3)
_cell_length_c 18.762(4)
_cell_measurement_temperature 123(2)
_cell_volume 4291.2(16)
_computing_cell_refinement 'SAINT-PLUS for Windows NT, Ver. 6.0, Bruker AXS Inc., 1997.'
_computing_data_collection 'SMART for Windows NT, Bruker AXS Inc.,  1998.'
_computing_data_reduction 'SAINT-PLUS for Windows NT, Ver. 6.0, Bruker AXS Inc., 1997.'
_computing_molecular_graphics 'XP-Interactive Molecular Graphics, Ver. 6.10, Bruker AXS Inc., 2000.'
_computing_publication_material 'SHELXTL-Bruker AXS Inc., 1998.'
_computing_structure_refinement 'SHELXL-97 (Sheldrick, 1997)'
_computing_structure_solution 'SHELXS-97 (Sheldrick, 1990)'
_diffrn_ambient_temperature 123(2)
_diffrn_measured_fraction_theta_full 0.999
_diffrn_measured_fraction_theta_max 0.999
_diffrn_measurement_device_type 'Bruker Apex CCD'
_diffrn_measurement_method '\w scan'
_diffrn_radiation_monochromator graphite
_diffrn_radiation_source 'fine-focus sealed tube'
_diffrn_radiation_type MoK\a
_diffrn_radiation_wavelength 0.71073
_diffrn_reflns_av_R_equivalents 0.0326
_diffrn_reflns_av_sigmaI/netI 0.0285
_diffrn_reflns_limit_h_max 21
_diffrn_reflns_limit_h_min -21
_diffrn_reflns_limit_k_max 18
_diffrn_reflns_limit_k_min -18
_diffrn_reflns_limit_l_max 24
_diffrn_reflns_limit_l_min -24
_diffrn_reflns_number 46139
_diffrn_reflns_theta_full 28.00
_diffrn_reflns_theta_max 28.00
_diffrn_reflns_theta_min 2.81
_exptl_absorpt_coefficient_mu 0.162
_exptl_absorpt_correction_T_max 0.9530
_exptl_absorpt_correction_T_min 0.9380
_exptl_absorpt_correction_type SADABS
_exptl_crystal_colour colorless
_exptl_crystal_density_diffrn 1.011
_exptl_crystal_density_method 'not measured'
_exptl_crystal_description block
_exptl_crystal_F_000 1424
_exptl_crystal_size_max 0.40
_exptl_crystal_size_mid 0.30
_exptl_crystal_size_min 0.30
_refine_diff_density_max 0.779
_refine_diff_density_min -0.551
_refine_diff_density_rms 0.092
_refine_ls_extinction_method none
_refine_ls_goodness_of_fit_ref 1.069
_refine_ls_hydrogen_treatment mixed
_refine_ls_matrix_type full
_refine_ls_number_parameters 415
_refine_ls_number_reflns 10359
_refine_ls_number_restraints 88
_refine_ls_restrained_S_all 1.070
_refine_ls_R_factor_all 0.0818
_refine_ls_R_factor_gt 0.0670
_refine_ls_shift/su_max 0.001
_refine_ls_shift/su_mean 0.000
_refine_ls_structure_factor_coef Fsqd
_refine_ls_weighting_details 'calc w=1/[\s^2^(Fo^2^)+(0.1250P)^2^+2.5699P] where P=(Fo^2^+2Fc^2^)/3'
_refine_ls_weighting_scheme calc
_refine_ls_wR_factor_gt 0.1915
_refine_ls_wR_factor_ref 0.2088
_reflns_number_gt 8207
_reflns_number_total 10359
_reflns_threshold_expression >2sigma(I)
_cod_data_source_file b411831f.txt
_cod_depositor_comments
;
The following automatic conversions were performed:
'_symmetry_cell_setting' value 'Monoclinic' changed to 'monoclinic'
according to '/home/saulius/struct/CIF-dictionaries/cif_core.dic'
dictionary named 'cif_core.dic' version 2.4.1 from 2010-06-29.

Automatic conversion script
Id: cif_fix_enum 1527 2010-12-29 10:47:43Z saulius 
;
_cod_original_sg_symbol_H-M P2(1)/n
_cod_database_code 7101106

loop_
_symmetry_equiv_pos_as_xyz
'x, y, z'
'-x+1/2, y+1/2, -z+1/2'
'-x, -y, -z'
'x-1/2, -y-1/2, z-1/2'

loop_
_atom_site_label
_atom_site_type_symbol
_atom_site_fract_x
_atom_site_fract_y
_atom_site_fract_z
_atom_site_U_iso_or_equiv
_atom_site_adp_type
_atom_site_occupancy
_atom_site_symmetry_multiplicity
_atom_site_calc_flag
_atom_site_refinement_flags
_atom_site_disorder_assembly
_atom_site_disorder_group
Si1 Si 0.67335(4) 0.43630(4) 0.04831(3) 0.03027(16) Uani 1 1 d . . .
Si2 Si 0.81587(4) 0.57635(4) 0.18091(3) 0.03184(17) Uani 1 1 d . . .
Si3 Si 0.62692(5) 1.20637(6) -0.39284(4) 0.0445(2) Uani 1 1 d . . .
Si4 Si 0.76719(6) 1.34636(7) -0.25848(4) 0.0615(3) Uani 1 1 d . . .
C1 C 0.67596(12) 0.57044(13) 0.06553(10) 0.0239(4) Uani 1 1 d . . .
C2 C 0.61915(12) 0.62206(14) 0.02206(10) 0.0227(4) Uani 1 1 d . . .
H2A H 0.5840 0.5875 -0.0119 0.027 Uiso 1 1 calc R . .
C3 C 0.61032(11) 0.72355(13) 0.02522(10) 0.0203(4) Uani 1 1 d . . .
C4 C 0.55218(11) 0.77437(13) -0.02126(9) 0.0192(3) Uani 1 1 d . . .
H4A H 0.5170 0.7398 -0.0552 0.023 Uiso 1 1 calc R . .
C5 C 0.54629(10) 0.87282(13) -0.01761(9) 0.0173(3) Uani 1 1 d . . .
C6 C 0.48797(10) 0.93073(12) -0.06802(9) 0.0170(3) Uani 1 1 d . . .
H6A H 0.4689 0.8882 -0.1094 0.020 Uiso 1 1 calc R . .
C7 C 0.53559(10) 1.01296(12) -0.09665(9) 0.0176(3) Uani 1 1 d . . .
C8 C 0.53257(11) 1.03542(13) -0.16779(10) 0.0198(4) Uani 1 1 d . . .
H8A H 0.4962 1.0016 -0.2013 0.024 Uiso 1 1 calc R . .
C9 C 0.58294(11) 1.10866(13) -0.19244(10) 0.0219(4) Uani 1 1 d . . .
C10 C 0.58330(13) 1.13227(15) -0.26588(11) 0.0269(4) Uani 1 1 d . . .
H10A H 0.5461 1.0999 -0.2995 0.032 Uiso 1 1 calc R . .
C11 C 0.63478(15) 1.19978(16) -0.29137(12) 0.0326(5) Uani 1 1 d . . .
C12 C 0.69117(15) 1.24969(16) -0.23998(12) 0.0348(5) Uani 1 1 d . . .
C13 C 0.68958(13) 1.22790(15) -0.16841(12) 0.0295(4) Uani 1 1 d . . .
H13A H 0.7258 1.2614 -0.1346 0.035 Uiso 1 1 calc R . .
C14 C 0.63697(12) 1.15822(13) -0.14232(10) 0.0223(4) Uani 1 1 d . . .
C15 C 0.63826(11) 1.13538(13) -0.06861(10) 0.0212(4) Uani 1 1 d . . .
H15A H 0.6738 1.1693 -0.0345 0.025 Uiso 1 1 calc R . .
C16 C 0.58881(11) 1.06494(12) -0.04593(10) 0.0182(3) Uani 1 1 d . . .
C17 C 0.59046(10) 1.03395(12) 0.03163(9) 0.0176(3) Uani 1 1 d . . .
H17A H 0.6396 1.0626 0.0589 0.021 Uiso 1 1 calc R . .
C18 C 0.59919(11) 0.92518(12) 0.03301(9) 0.0182(3) Uani 1 1 d . . .
C19 C 0.65596(11) 0.87752(14) 0.07778(10) 0.0213(4) Uani 1 1 d . . .
H19A H 0.6913 0.9130 0.1110 0.026 Uiso 1 1 calc R . .
C20 C 0.66262(11) 0.77555(13) 0.07510(10) 0.0219(4) Uani 1 1 d . . .
C21 C 0.72059(12) 0.72288(14) 0.12044(10) 0.0258(4) Uani 1 1 d . . .
H21A H 0.7555 0.7576 0.1545 0.031 Uiso 1 1 calc R . .
C22 C 0.72888(13) 0.62357(15) 0.11762(10) 0.0261(4) Uani 1 1 d . . .
C23 C 0.62216(19) 0.3740(2) 0.11973(16) 0.0544(8) Uani 1 1 d . . .
H23A H 0.6210 0.3044 0.1106 0.082 Uiso 1 1 calc R . .
H23B H 0.5666 0.3981 0.1195 0.082 Uiso 1 1 calc R . .
H23C H 0.6520 0.3868 0.1665 0.082 Uiso 1 1 calc R . .
C24 C 0.77549(17) 0.38254(19) 0.03894(17) 0.0488(7) Uani 1 1 d . . .
H24A H 0.7698 0.3131 0.0303 0.073 Uiso 1 1 calc R . .
H24B H 0.8111 0.3935 0.0831 0.073 Uiso 1 1 calc R . .
H24C H 0.7990 0.4129 -0.0014 0.073 Uiso 1 1 calc R . .
C25 C 0.61161(16) 0.41239(16) -0.03902(13) 0.0371(5) Uani 1 1 d . . .
H25A H 0.6099 0.3429 -0.0483 0.056 Uiso 1 1 calc R . .
H25B H 0.6362 0.4453 -0.0777 0.056 Uiso 1 1 calc R . .
H25C H 0.5563 0.4365 -0.0367 0.056 Uiso 1 1 calc R . .
C26 C 0.8355(2) 0.6631(2) 0.25697(17) 0.0732(12) Uani 1 1 d . . .
H26A H 0.8803 0.6392 0.2903 0.110 Uiso 1 1 calc R . .
H26B H 0.7867 0.6693 0.2820 0.110 Uiso 1 1 calc R . .
H26C H 0.8499 0.7262 0.2384 0.110 Uiso 1 1 calc R . .
C27 C 0.90846(16) 0.5712(2) 0.13204(16) 0.0478(6) Uani 1 1 d . . .
H27A H 0.9541 0.5465 0.1641 0.072 Uiso 1 1 calc R . .
H27B H 0.9213 0.6360 0.1157 0.072 Uiso 1 1 calc R . .
H27C H 0.8986 0.5283 0.0906 0.072 Uiso 1 1 calc R . .
C28 C 0.79891(18) 0.4588(2) 0.22531(15) 0.0507(7) Uani 1 1 d . . .
H28A H 0.8475 0.4413 0.2568 0.076 Uiso 1 1 calc R . .
H28B H 0.7877 0.4087 0.1888 0.076 Uiso 1 1 calc R . .
H28C H 0.7526 0.4645 0.2537 0.076 Uiso 1 1 calc R . .
C29 C 0.7075(3) 1.1291(4) -0.4242(2) 0.0841(13) Uani 1 1 d . . .
H29A H 0.7046 1.1315 -0.4766 0.126 Uiso 1 1 calc R . .
H29B H 0.6999 1.0625 -0.4087 0.126 Uiso 1 1 calc R . .
H29C H 0.7607 1.1525 -0.4038 0.126 Uiso 1 1 calc R . .
C30 C 0.6326(4) 1.3290(3) -0.4316(2) 0.1053(19) Uani 1 1 d . . .
H30A H 0.6279 1.3245 -0.4840 0.158 Uiso 1 1 calc R . .
H30B H 0.6847 1.3585 -0.4146 0.158 Uiso 1 1 calc R . .
H30C H 0.5883 1.3686 -0.4168 0.158 Uiso 1 1 calc R . .
C31 C 0.5276(2) 1.1551(3) -0.43044(15) 0.0696(10) Uani 1 1 d . . .
H31A H 0.5234 1.1585 -0.4828 0.104 Uiso 1 1 calc R . .
H31B H 0.4834 1.1921 -0.4127 0.104 Uiso 1 1 calc R . .
H31C H 0.5240 1.0877 -0.4155 0.104 Uiso 1 1 calc R . .
C32 C 0.7141(4) 1.4635(3) -0.2770(3) 0.1072(18) Uani 1 1 d . . .
H32A H 0.7537 1.5132 -0.2863 0.161 Uiso 1 1 calc R . .
H32B H 0.6862 1.4822 -0.2354 0.161 Uiso 1 1 calc R . .
H32C H 0.6743 1.4567 -0.3190 0.161 Uiso 1 1 calc R . .
C33 C 0.8381(3) 1.3667(3) -0.1762(2) 0.0848(14) Uani 1 1 d . . .
H33A H 0.8685 1.3073 -0.1640 0.127 Uiso 1 1 calc R . .
H33B H 0.8071 1.3848 -0.1364 0.127 Uiso 1 1 calc R . .
H33C H 0.8760 1.4186 -0.1850 0.127 Uiso 1 1 calc R . .
C34 C 0.8324(3) 1.3132(4) -0.3286(3) 0.128(3) Uani 1 1 d . . .
H34A H 0.8594 1.2517 -0.3162 0.192 Uiso 1 1 calc R . .
H34B H 0.8734 1.3634 -0.3324 0.192 Uiso 1 1 calc R . .
H34C H 0.7992 1.3067 -0.3746 0.192 Uiso 1 1 calc R . .
C35 C 0.9745(19) 1.130(2) 0.2852(9) 0.099(5) Uani 0.50 1 d PDU A 1
H35A H 0.9755 1.1727 0.3267 0.149 Uiso 0.50 1 calc PR A 1
H35B H 1.0285 1.1273 0.2683 0.149 Uiso 0.50 1 calc PR A 1
H35C H 0.9586 1.0648 0.2989 0.149 Uiso 0.50 1 calc PR A 1
C36 C 0.9147(9) 1.1668(11) 0.2265(5) 0.176(6) Uani 0.50 1 d PDU A 1
H36A H 0.9295 1.2330 0.2130 0.211 Uiso 0.50 1 calc PR A 1
H36B H 0.8597 1.1684 0.2427 0.211 Uiso 0.50 1 calc PR A 1
C37 C 0.9165(10) 1.0997(9) 0.1634(6) 0.156(4) Uani 0.50 1 d PDU A 1
H37A H 0.9660 1.1114 0.1391 0.188 Uiso 0.50 1 calc PR A 1
H37B H 0.9170 1.0319 0.1797 0.188 Uiso 0.50 1 calc PR A 1
C38 C 0.8430(9) 1.1182(13) 0.1129(7) 0.209(7) Uani 0.50 1 d PDU A 1
H38B H 0.8433 1.1856 0.0956 0.250 Uiso 0.50 1 calc PR A 1
H4AB H 0.7936 1.1084 0.1376 0.250 Uiso 0.50 1 calc PR A 1
C39 C 0.8430(8) 1.0501(13) 0.0509(5) 0.177(5) Uani 0.50 1 d PDU A 1
H39A H 0.7871 1.0417 0.0276 0.213 Uiso 0.50 1 calc PR A 1
H39B H 0.8639 0.9863 0.0676 0.213 Uiso 0.50 1 calc PR A 1
C40 C 0.8963(13) 1.092(2) -0.0011(11) 0.159(8) Uani 0.50 1 d PDU A 1
H40A H 0.8972 1.0493 -0.0425 0.239 Uiso 0.50 1 calc PR A 1
H40B H 0.9515 1.0999 0.0223 0.239 Uiso 0.50 1 calc PR A 1
H40C H 0.8752 1.1555 -0.0172 0.239 Uiso 0.50 1 calc PR A 1
C35' C 0.968(2) 1.159(2) 0.2952(10) 0.099(5) Uani 0.50 1 d PU B 2
H35D H 0.9978 1.1367 0.3397 0.149 Uiso 0.50 1 calc PR B 2
H35E H 0.9164 1.1885 0.3061 0.149 Uiso 0.50 1 calc PR B 2
H35F H 0.9999 1.2067 0.2721 0.149 Uiso 0.50 1 calc PR B 2
C36' C 0.9453(10) 1.0535(15) 0.2332(5) 0.176(6) Uani 0.50 1 d PDU B 2
H36C H 0.9962 1.0243 0.2198 0.211 Uiso 0.50 1 calc PR B 2
H36D H 0.9137 1.0036 0.2560 0.211 Uiso 0.50 1 calc PR B 2
C37' C 0.9010(15) 1.0920(16) 0.1744(9) 0.156(4) Uani 0.50 1 d PU B 2
H37C H 0.9326 1.1452 0.1557 0.188 Uiso 0.50 1 calc PR B 2
H37D H 0.8508 1.1203 0.1900 0.188 Uiso 0.50 1 calc PR B 2
C38' C 0.8777(12) 1.0235(9) 0.1145(6) 0.209(7) Uani 0.50 1 d PDU B 2
H38C H 0.8420 0.9729 0.1313 0.250 Uiso 0.50 1 calc PR B 2
H38D H 0.9271 0.9918 0.1002 0.250 Uiso 0.50 1 calc PR B 2
C39' C 0.8346(6) 1.0732(14) 0.0505(5) 0.177(5) Uani 0.50 1 d PDU B 2
H39C H 0.8096 1.1309 0.0703 0.213 Uiso 0.50 1 calc PR B 2
H39D H 0.7890 1.0298 0.0343 0.213 Uiso 0.50 1 calc PR B 2
C40' C 0.8678(14) 1.109(2) -0.0196(15) 0.159(8) Uani 0.50 1 d PU B 2
H40D H 0.8238 1.1387 -0.0507 0.239 Uiso 0.50 1 calc PR B 2
H40E H 0.8897 1.0539 -0.0444 0.239 Uiso 0.50 1 calc PR B 2
H40F H 0.9109 1.1562 -0.0078 0.239 Uiso 0.50 1 calc PR B 2

loop_
_atom_site_aniso_label
_atom_site_aniso_U_11
_atom_site_aniso_U_22
_atom_site_aniso_U_33
_atom_site_aniso_U_23
_atom_site_aniso_U_13
_atom_site_aniso_U_12
Si1 0.0371(3) 0.0191(3) 0.0333(3) 0.0035(2) -0.0028(2) 0.0045(2)
Si2 0.0384(3) 0.0302(3) 0.0247(3) 0.0003(2) -0.0081(2) 0.0118(2)
Si3 0.0660(5) 0.0465(4) 0.0240(3) 0.0019(3) 0.0183(3) -0.0183(3)
Si4 0.0853(6) 0.0638(5) 0.0389(4) -0.0023(4) 0.0246(4) -0.0480(5)
C1 0.0304(10) 0.0208(9) 0.0210(9) 0.0033(7) 0.0053(7) 0.0046(7)
C2 0.0255(9) 0.0212(9) 0.0213(9) -0.0007(7) 0.0021(7) 0.0018(7)
C3 0.0223(8) 0.0201(8) 0.0187(8) 0.0006(6) 0.0034(7) 0.0026(7)
C4 0.0210(8) 0.0187(8) 0.0179(8) -0.0009(6) 0.0021(7) -0.0002(6)
C5 0.0177(8) 0.0191(8) 0.0153(8) 0.0006(6) 0.0030(6) 0.0012(6)
C6 0.0197(8) 0.0161(8) 0.0151(8) -0.0002(6) 0.0010(6) -0.0002(6)
C7 0.0171(8) 0.0172(8) 0.0188(8) 0.0000(6) 0.0031(6) 0.0016(6)
C8 0.0221(8) 0.0189(8) 0.0184(8) -0.0005(6) 0.0029(7) 0.0004(7)
C9 0.0247(9) 0.0209(8) 0.0212(9) 0.0008(7) 0.0082(7) 0.0010(7)
C10 0.0345(11) 0.0265(9) 0.0209(9) 0.0002(7) 0.0081(8) -0.0013(8)
C11 0.0437(12) 0.0310(11) 0.0254(10) 0.0012(8) 0.0146(9) -0.0043(9)
C12 0.0446(12) 0.0290(10) 0.0336(11) 0.0009(9) 0.0181(10) -0.0105(9)
C13 0.0334(11) 0.0271(10) 0.0299(10) -0.0030(8) 0.0121(8) -0.0075(8)
C14 0.0248(9) 0.0198(8) 0.0236(9) -0.0006(7) 0.0093(7) -0.0007(7)
C15 0.0218(8) 0.0191(8) 0.0231(9) -0.0030(7) 0.0044(7) -0.0016(7)
C16 0.0186(8) 0.0175(8) 0.0190(8) -0.0012(6) 0.0037(6) 0.0011(6)
C17 0.0175(8) 0.0183(8) 0.0167(8) 0.0002(6) 0.0009(6) 0.0000(6)
C18 0.0192(8) 0.0188(8) 0.0171(8) -0.0012(6) 0.0036(6) 0.0003(6)
C19 0.0223(8) 0.0229(9) 0.0181(8) -0.0014(7) 0.0000(7) 0.0014(7)
C20 0.0242(9) 0.0224(9) 0.0189(8) 0.0004(7) 0.0012(7) 0.0040(7)
C21 0.0290(10) 0.0271(10) 0.0201(9) -0.0018(7) -0.0030(7) 0.0059(8)
C22 0.0311(10) 0.0276(10) 0.0193(9) 0.0020(7) 0.0014(7) 0.0094(8)
C23 0.0591(17) 0.0516(16) 0.0490(16) 0.0234(13) -0.0123(13) -0.0224(13)
C24 0.0474(14) 0.0339(12) 0.0621(17) -0.0136(12) -0.0092(12) 0.0180(11)
C25 0.0454(13) 0.0250(10) 0.0392(13) -0.0061(9) -0.0044(10) 0.0067(9)
C26 0.097(3) 0.066(2) 0.0472(17) -0.0242(15) -0.0433(18) 0.0424(19)
C27 0.0354(13) 0.0575(17) 0.0490(15) 0.0117(12) -0.0028(11) 0.0058(11)
C28 0.0531(16) 0.0568(16) 0.0392(14) 0.0226(12) -0.0104(12) 0.0042(13)
C29 0.083(3) 0.120(3) 0.056(2) -0.036(2) 0.0372(19) -0.013(2)
C30 0.193(6) 0.075(3) 0.0455(19) 0.0261(18) -0.001(3) -0.051(3)
C31 0.076(2) 0.104(3) 0.0279(13) 0.0116(15) 0.0046(14) -0.030(2)
C32 0.171(5) 0.053(2) 0.095(3) 0.020(2) -0.002(3) -0.047(3)
C33 0.090(3) 0.102(3) 0.066(2) -0.005(2) 0.023(2) -0.068(2)
C34 0.131(4) 0.175(5) 0.091(3) -0.057(3) 0.081(3) -0.114(4)
C35 0.087(5) 0.147(15) 0.066(5) -0.014(6) 0.021(5) -0.048(7)
C36 0.148(9) 0.293(16) 0.081(5) 0.054(9) -0.014(6) -0.074(11)
C37 0.167(9) 0.189(8) 0.115(7) -0.027(6) 0.023(6) 0.005(7)
C38 0.276(16) 0.190(13) 0.136(9) -0.038(9) -0.098(10) 0.046(12)
C39 0.150(8) 0.150(10) 0.235(11) 0.043(7) 0.036(8) 0.015(7)
C40 0.106(14) 0.126(11) 0.256(15) -0.074(10) 0.072(12) -0.017(11)
C35' 0.087(5) 0.147(15) 0.066(5) -0.014(6) 0.021(5) -0.048(7)
C36' 0.148(9) 0.293(16) 0.081(5) 0.054(9) -0.014(6) -0.074(11)
C37' 0.167(9) 0.189(8) 0.115(7) -0.027(6) 0.023(6) 0.005(7)
C38' 0.276(16) 0.190(13) 0.136(9) -0.038(9) -0.098(10) 0.046(12)
C39' 0.150(8) 0.150(10) 0.235(11) 0.043(7) 0.036(8) 0.015(7)
C40' 0.106(14) 0.126(11) 0.256(15) -0.074(10) 0.072(12) -0.017(11)

loop_
_atom_type_symbol
_atom_type_description
_atom_type_scat_dispersion_real
_atom_type_scat_dispersion_imag
_atom_type_scat_source
C C 0.0033 0.0016 'International Tables Vol C Tables 4.2.6.8 and 6.1.1.4'
H H 0.0000 0.0000 'International Tables Vol C Tables 4.2.6.8 and 6.1.1.4'
Si Si 0.0817 0.0704 'International Tables Vol C Tables 4.2.6.8 and 6.1.1.4'

loop_
_geom_angle_atom_site_label_1
_geom_angle_atom_site_label_2
_geom_angle_atom_site_label_3
_geom_angle
_geom_angle_site_symmetry_3
C23 Si1 C25 107.34(13) .
C23 Si1 C24 111.24(15) .
C25 Si1 C24 105.52(12) .
C23 Si1 C1 109.72(13) .
C25 Si1 C1 108.98(9) .
C24 Si1 C1 113.74(11) .
C28 Si2 C27 110.73(14) .
C28 Si2 C26 104.13(17) .
C27 Si2 C26 108.08(18) .
C28 Si2 C22 116.35(11) .
C27 Si2 C22 108.52(11) .
C26 Si2 C22 108.69(11) .
C29 Si3 C30 109.8(3) .
C29 Si3 C31 107.23(19) .
C30 Si3 C31 106.2(2) .
C29 Si3 C11 108.10(16) .
C30 Si3 C11 115.89(15) .
C31 Si3 C11 109.32(12) .
C34 Si4 C32 112.6(3) .
C34 Si4 C33 105.2(2) .
C32 Si4 C33 105.6(2) .
C34 Si4 C12 113.71(16) .
C32 Si4 C12 109.89(19) .
C33 Si4 C12 109.32(13) .
C2 C1 C22 117.77(17) .
C2 C1 Si1 113.99(15) .
C22 C1 Si1 128.23(14) .
C1 C2 C3 123.83(18) .
C20 C3 C2 118.48(17) .
C20 C3 C4 119.24(16) .
C2 C3 C4 122.25(17) .
C5 C4 C3 120.71(16) .
C4 C5 C18 119.89(16) .
C4 C5 C6 122.77(16) .
C18 C5 C6 117.27(15) .
C5 C6 C7 107.34(14) .
C5 C6 C17 112.96(14) 3_675
C7 C6 C17 113.19(14) 3_675
C8 C7 C16 119.75(16) .
C8 C7 C6 123.23(16) .
C16 C7 C6 116.93(15) .
C7 C8 C9 121.01(17) .
C14 C9 C10 118.14(17) .
C14 C9 C8 119.07(17) .
C10 C9 C8 122.76(18) .
C11 C10 C9 123.7(2) .
C10 C11 C12 118.17(19) .
C10 C11 Si3 113.34(17) .
C12 C11 Si3 128.27(16) .
C13 C12 C11 117.98(19) .
C13 C12 Si4 114.26(17) .
C11 C12 Si4 127.74(16) .
C12 C13 C14 123.8(2) .
C9 C14 C15 119.23(17) .
C9 C14 C13 118.19(18) .
C15 C14 C13 122.56(18) .
C16 C15 C14 120.75(17) .
C15 C16 C7 120.16(17) .
C15 C16 C17 123.13(16) .
C7 C16 C17 116.62(15) .
C16 C17 C18 106.94(14) .
C16 C17 C6 112.61(14) 3_675
C18 C17 C6 112.14(14) 3_675
C19 C18 C5 120.20(16) .
C19 C18 C17 123.39(16) .
C5 C18 C17 116.37(15) .
C18 C19 C20 120.71(17) .
C3 C20 C19 119.24(16) .
C3 C20 C21 117.99(17) .
C19 C20 C21 122.77(17) .
C22 C21 C20 123.50(18) .
C21 C22 C1 118.41(17) .
C21 C22 Si2 113.11(15) .
C1 C22 Si2 128.34(15) .
C35 C36 C37 107.6(5) .
C38 C37 C36 108.4(5) .
C37 C38 C39 108.8(5) .
C38 C39 C40 107.7(5) .
C37' C36' C35' 104.5(19) .
C36' C37' C38' 116(2) .
C37' C38' C39' 112.1(12) .
C38' C39' C40' 129.8(18) .

loop_
_geom_bond_atom_site_label_1
_geom_bond_atom_site_label_2
_geom_bond_distance
_geom_bond_site_symmetry_2
Si1 C23 1.868(3) .
Si1 C25 1.873(2) .
Si1 C24 1.874(3) .
Si1 C1 1.888(2) .
Si2 C28 1.865(3) .
Si2 C27 1.866(3) .
Si2 C26 1.870(3) .
Si2 C22 1.891(2) .
Si3 C29 1.853(4) .
Si3 C30 1.855(4) .
Si3 C31 1.865(3) .
Si3 C11 1.898(2) .
Si4 C34 1.843(4) .
Si4 C32 1.864(5) .
Si4 C33 1.867(4) .
Si4 C12 1.895(2) .
C1 C2 1.382(3) .
C1 C22 1.448(3) .
C2 C3 1.417(3) .
C3 C20 1.409(3) .
C3 C4 1.421(2) .
C4 C5 1.371(2) .
C5 C18 1.426(2) .
C5 C6 1.514(2) .
C6 C7 1.515(2) .
C6 C17 1.604(2) 3_675
C7 C8 1.367(2) .
C7 C16 1.427(2) .
C8 C9 1.421(3) .
C9 C14 1.411(3) .
C9 C10 1.417(3) .
C10 C11 1.384(3) .
C11 C12 1.450(3) .
C12 C13 1.379(3) .
C13 C14 1.421(3) .
C14 C15 1.417(3) .
C15 C16 1.370(3) .
C16 C17 1.515(2) .
C17 C18 1.515(2) .
C17 C6 1.604(2) 3_675
C18 C19 1.368(3) .
C19 C20 1.420(3) .
C20 C21 1.420(3) .
C21 C22 1.386(3) .
C35 C36 1.496(5) .
C36 C37 1.509(5) .
C37 C38 1.489(5) .
C38 C39 1.497(5) .
C39 C40 1.500(5) .
C35' C36' 1.88(3) .
C36' C37' 1.37(2) .
C37' C38' 1.49(2) .
C38' C39' 1.501(5) .
C39' C40' 1.56(2) .
